data_4514718
loop_
_publ_author_name
'Nguyen, Viet D.'
'Nguyen, Vu T.'
'Haug, Graham C.'
'Dang, Hang T.'
'Arman, Hadi D.'
'Ermler, Walter C.'
'Larionov, Oleg V.'

_publ_section_title
;
 Rapid and Chemodivergent Synthesis of N-Heterocyclic Sulfones and
 Sulfides: Mechanistic and Computational Details of the
 Persulfate-Initiated Catalysis
;
_journal_issue 5
_journal_name_full 'ACS Catalysis'
_journal_page_first 4015
_journal_paper_doi 10.1021/acscatal.9b00464
_journal_volume 9
_journal_year 2019
_chemical_formula_moiety 'C12 H11 N O2 S'
_chemical_formula_sum 'C12 H11 N O2 S'
_chemical_formula_weight 233.28
_space_group_crystal_system monoclinic
_space_group_IT_number 14
_space_group_name_Hall '-P 2ybc'
_space_group_name_H-M_alt 'P 1 21/c 1'
_symmetry_space_group_name_Hall '-P 2ybc'
_symmetry_space_group_name_H-M 'P 1 21/c 1'
_atom_sites_solution_hydrogens geom
_atom_sites_solution_primary dual
_audit_creation_date 2017-12-12
_audit_creation_method
;
Olex2 1.2
(compiled 2017.08.10 svn.r3458 for OlexSys, GUI svn.r5381)
;
_cell_angle_alpha 90
_cell_angle_beta 103.950(5)
_cell_angle_gamma 90
_cell_formula_units_Z 4
_cell_length_a 14.2892(8)
_cell_length_b 10.4140(5)
_cell_length_c 7.4904(4)
_cell_measurement_reflns_used 9301
_cell_measurement_temperature 98(2)
_cell_measurement_theta_max 29.3030
_cell_measurement_theta_min 2.4340
_cell_volume 1081.76(10)
_computing_cell_refinement 'CrysAlisPro 1.171.39.38a (Rigaku OD, 2017)'
_computing_data_collection 'CrysAlisPro 1.171.39.38a (Rigaku OD, 2017)'
_computing_data_reduction 'CrysAlisPro 1.171.39.38a (Rigaku OD, 2017)'
_computing_molecular_graphics 'Olex2 (Dolomanov et al., 2009)'
_computing_publication_material 'Olex2 (Dolomanov et al., 2009)'
_computing_structure_refinement 'ShelXL (Sheldrick, 2015)'
_computing_structure_solution 'ShelXT (Sheldrick, 2015)'
_diffrn_ambient_temperature 98(2)
_diffrn_detector 'CCD plate'
_diffrn_measured_fraction_theta_full 0.999
_diffrn_measured_fraction_theta_max 1.000
_diffrn_measurement_details
;
List of Runs (angles in degrees, time in seconds):

  # Type    Start    End  Width  t~exp~   \w     \q     \k     \f   Frames
--------------------------------------------------------------------------
  1  \w    -85.00  26.00   1.00   55.00    --    4.20 -37.00-167.00  111
  2  \w    -33.00  82.00   1.00   55.00    --   -7.40  37.00 -11.00  115
  3  \w    -20.00  94.00   1.00   55.00    --    4.20  38.00  60.00  114
  4  \w    -97.00  25.00   1.00   55.00    --   -7.40 -72.00-150.00  122
  5  \w    -97.00  22.00   1.00   55.00    --   -7.40 -57.00 -90.00  119
  6  \w    -37.00  82.00   1.00   55.00    --   -7.40  57.00-120.00  119
  7  \w    -97.00  17.00   1.00   55.00    --   -7.40 -38.00  30.00  114
  8  \w    -37.00  -5.00   1.00   55.00    --   -7.40  57.00 120.00   32
;
_diffrn_measurement_device 'four-circle diffractometer'
_diffrn_measurement_device_type 'XtaLAB AFC12 (RCD3): Kappa single'
_diffrn_measurement_method '\w scans'
_diffrn_orient_matrix_type 'CrysAlisPro convention (1999,Acta A55,543-557)'
_diffrn_orient_matrix_UB_11 -0.0266048000
_diffrn_orient_matrix_UB_12 -0.0575977000
_diffrn_orient_matrix_UB_13 -0.0013890000
_diffrn_orient_matrix_UB_21 -0.0426244000
_diffrn_orient_matrix_UB_22 0.0324053000
_diffrn_orient_matrix_UB_23 -0.0463091000
_diffrn_orient_matrix_UB_31 0.0094038000
_diffrn_orient_matrix_UB_32 -0.0165024000
_diffrn_orient_matrix_UB_33 -0.0859216000
_diffrn_radiation_monochromator graphite
_diffrn_radiation_probe x-ray
_diffrn_radiation_type MoK\a
_diffrn_radiation_wavelength 0.71073
_diffrn_reflns_av_R_equivalents 0.0673
_diffrn_reflns_av_unetI/netI 0.0249
_diffrn_reflns_Laue_measured_fraction_full 0.999
_diffrn_reflns_Laue_measured_fraction_max 1.000
_diffrn_reflns_limit_h_max 17
_diffrn_reflns_limit_h_min -17
_diffrn_reflns_limit_k_max 12
_diffrn_reflns_limit_k_min -12
_diffrn_reflns_limit_l_max 9
_diffrn_reflns_limit_l_min -9
_diffrn_reflns_number 25472
_diffrn_reflns_point_group_measured_fraction_full 0.999
_diffrn_reflns_point_group_measured_fraction_max 1.000
_diffrn_reflns_theta_full 25.242
_diffrn_reflns_theta_max 25.986
_diffrn_reflns_theta_min 2.446
_diffrn_source 'fine-focus sealed X-ray tube'
_diffrn_source_type 'Rigaku (Mo) X-ray Source'
_exptl_absorpt_coefficient_mu 0.282
_exptl_absorpt_correction_T_max 1.00000
_exptl_absorpt_correction_T_min 0.71490
_exptl_absorpt_correction_type multi-scan
_exptl_absorpt_process_details
;
CrysAlisPro 1.171.39.38a (Rigaku Oxford Diffraction, 2017)
Empirical absorption correction using spherical harmonics,
 implemented in SCALE3 ABSPACK scaling algorithm.
;
_exptl_crystal_colour 'clear colourless'
_exptl_crystal_colour_lustre clear
_exptl_crystal_colour_primary colourless
_exptl_crystal_density_diffrn 1.432
_exptl_crystal_description plank
_exptl_crystal_F_000 488
_exptl_crystal_recrystallization_method 'slow evaporation of acetone and methylene chloride'
_exptl_crystal_size_max 0.4
_exptl_crystal_size_mid 0.24
_exptl_crystal_size_min 0.1
_refine_diff_density_max 0.615
_refine_diff_density_min -0.389
_refine_diff_density_rms 0.068
_refine_ls_extinction_method none
_refine_ls_goodness_of_fit_ref 1.044
_refine_ls_hydrogen_treatment constr
_refine_ls_matrix_type full
_refine_ls_number_parameters 146
_refine_ls_number_reflns 2126
_refine_ls_number_restraints 0
_refine_ls_restrained_S_all 1.044
_refine_ls_R_factor_all 0.0583
_refine_ls_R_factor_gt 0.0580
_refine_ls_shift/su_max 0.000
_refine_ls_shift/su_mean 0.000
_refine_ls_structure_factor_coef Fsqd
_refine_ls_weighting_details 'w=1/[\s^2^(Fo^2^)+(0.0310P)^2^+3.5000P] where P=(Fo^2^+2Fc^2^)/3'
_refine_ls_weighting_scheme calc
_refine_ls_wR_factor_gt 0.1250
_refine_ls_wR_factor_ref 0.1251
_reflns_Friedel_coverage 0.000
_reflns_number_gt 2111
_reflns_number_total 2126
_reflns_threshold_expression 'I > 2\s(I)'
_cod_data_source_file cs9b00464_si_007.cif
_cod_data_source_block cd1638f
_cod_original_cell_volume 1081.75(10)
_cod_database_code 4514718
_shelx_shelxl_version_number 2016/6
_chemical_oxdiff_formula C20H20N1S1O2
_shelx_space_group_comment
;
The symmetry employed for this shelxl refinement is uniquely defined
by the following loop, which should always be used as a source of
symmetry information in preference to the above space-group names.
They are only intended as comments.
;
_shelx_estimated_absorpt_t_max 0.972
_shelx_estimated_absorpt_t_min 0.896
_reflns_odcompleteness_completeness 99.96
_reflns_odcompleteness_iscentric 1
_reflns_odcompleteness_theta 26.32
_olex2_refinement_description
;
1. Fixed Uiso
 At 1.2 times of:
  All C(H) groups
 At 1.5 times of:
  All C(H,H,H) groups
2.a Aromatic/amide H refined with riding coordinates:
 C4(H4), C1(H1), C2(H2), C5(H5), C7(H7), C11(H11), C10(H10), C8(H8)
2.b Idealised Me refined as rotating group:
 C12(H12A,H12B,H12C)
;
_olex2_exptl_crystal_mounting_method 'nylon loop'
_olex2_submission_special_instructions 'No special instructions were received'
_oxdiff_exptl_absorpt_empirical_details
;
Empirical correction (ABSPACK) includes:
- Absorption correction using spherical harmonics
- Frame scaling
;
_oxdiff_exptl_absorpt_empirical_full_max 1.419
_oxdiff_exptl_absorpt_empirical_full_min 0.775

loop_
_space_group_symop_operation_xyz
'x, y, z'
'-x, y+1/2, -z+1/2'
'-x, -y, -z'
'x, -y-1/2, z-1/2'

loop_
_atom_site_label
_atom_site_type_symbol
_atom_site_fract_x
_atom_site_fract_y
_atom_site_fract_z
_atom_site_U_iso_or_equiv
_atom_site_adp_type
_atom_site_occupancy
_atom_site_site_symmetry_order
_atom_site_calc_flag
_atom_site_refinement_flags_posn
S1 S 0.25788(5) 0.43319(6) 0.87109(9) 0.0175(2) Uani 1 1 d .
O2 O 0.18442(14) 0.3626(2) 0.9306(3) 0.0230(5) Uani 1 1 d .
O1 O 0.30305(15) 0.54181(19) 0.9763(3) 0.0237(5) Uani 1 1 d .
N1 N 0.49836(17) 0.1540(2) 0.8390(3) 0.0204(5) Uani 1 1 d .
C3 C 0.35117(19) 0.3237(3) 0.8558(3) 0.0153(5) Uani 1 1 d .
C4 C 0.33498(19) 0.1928(3) 0.8584(4) 0.0171(6) Uani 1 1 d .
H4 H 0.274074 0.159191 0.864825 0.021 Uiso 1 1 calc R
C1 C 0.5108(2) 0.2815(3) 0.8335(4) 0.0213(6) Uani 1 1 d .
H1 H 0.571764 0.312504 0.823249 0.026 Uiso 1 1 calc R
C9 C 0.1276(2) 0.5821(3) 0.2951(4) 0.0212(6) Uani 1 1 d .
C2 C 0.4400(2) 0.3706(3) 0.8420(4) 0.0195(6) Uani 1 1 d .
H2 H 0.451870 0.460255 0.838385 0.023 Uiso 1 1 calc R
C6 C 0.20981(19) 0.4861(3) 0.6438(4) 0.0174(6) Uani 1 1 d .
C5 C 0.4116(2) 0.1129(3) 0.8511(4) 0.0201(6) Uani 1 1 d .
H5 H 0.401681 0.022797 0.855070 0.024 Uiso 1 1 calc R
C7 C 0.2555(2) 0.5858(3) 0.5742(4) 0.0195(6) Uani 1 1 d .
H7 H 0.314243 0.620788 0.644760 0.023 Uiso 1 1 calc R
C11 C 0.1267(2) 0.4298(3) 0.5388(4) 0.0201(6) Uani 1 1 d .
H11 H 0.097972 0.358861 0.584922 0.024 Uiso 1 1 calc R
C10 C 0.0861(2) 0.4788(3) 0.3654(4) 0.0225(6) Uani 1 1 d .
H10 H 0.028886 0.441139 0.293037 0.027 Uiso 1 1 calc R
C8 C 0.2137(2) 0.6331(3) 0.4003(4) 0.0220(6) Uani 1 1 d .
H8 H 0.244228 0.701359 0.351885 0.026 Uiso 1 1 calc R
C12 C 0.0796(2) 0.6399(3) 0.1105(4) 0.0281(7) Uani 1 1 d .
H12A H 0.105448 0.599526 0.014303 0.042 Uiso 1 1 calc GR
H12B H 0.092429 0.732430 0.112828 0.042 Uiso 1 1 calc GR
H12C H 0.009910 0.625239 0.084745 0.042 Uiso 1 1 calc GR

loop_
_atom_site_aniso_label
_atom_site_aniso_U_11
_atom_site_aniso_U_22
_atom_site_aniso_U_33
_atom_site_aniso_U_23
_atom_site_aniso_U_13
_atom_site_aniso_U_12
S1 0.0216(4) 0.0137(3) 0.0180(3) -0.0009(3) 0.0064(3) 0.0029(3)
O2 0.0256(11) 0.0224(11) 0.0237(10) 0.0008(9) 0.0115(8) 0.0027(8)
O1 0.0312(11) 0.0173(10) 0.0217(10) -0.0048(8) 0.0045(8) 0.0033(8)
N1 0.0238(12) 0.0170(12) 0.0207(12) -0.0007(10) 0.0058(9) 0.0027(10)
C3 0.0223(13) 0.0120(13) 0.0116(12) -0.0001(10) 0.0043(10) 0.0042(10)
C4 0.0205(13) 0.0163(13) 0.0149(13) 0.0007(10) 0.0052(10) -0.0028(11)
C1 0.0227(14) 0.0192(14) 0.0224(14) 0.0001(12) 0.0059(11) -0.0016(11)
C9 0.0250(14) 0.0198(14) 0.0208(14) -0.0021(11) 0.0094(11) 0.0053(11)
C2 0.0232(14) 0.0141(13) 0.0218(14) -0.0026(11) 0.0065(11) -0.0005(11)
C6 0.0214(13) 0.0126(13) 0.0186(13) 0.0009(11) 0.0056(10) 0.0053(10)
C5 0.0289(15) 0.0129(13) 0.0188(13) 0.0009(11) 0.0067(11) 0.0015(11)
C7 0.0219(14) 0.0134(13) 0.0234(14) -0.0022(11) 0.0059(11) -0.0016(11)
C11 0.0230(14) 0.0158(14) 0.0241(14) 0.0005(11) 0.0106(11) -0.0021(11)
C10 0.0222(14) 0.0228(15) 0.0224(14) -0.0042(12) 0.0050(11) -0.0023(12)
C8 0.0269(15) 0.0145(14) 0.0266(15) 0.0028(12) 0.0102(12) 0.0016(11)
C12 0.0301(16) 0.0304(17) 0.0235(15) 0.0030(13) 0.0062(12) 0.0043(13)

loop_
_atom_type_symbol
_atom_type_description
_atom_type_scat_dispersion_real
_atom_type_scat_dispersion_imag
_atom_type_scat_source
C C 0.0033 0.0016 'International Tables Vol C Tables 4.2.6.8 and 6.1.1.4'
H H 0.0000 0.0000 'International Tables Vol C Tables 4.2.6.8 and 6.1.1.4'
N N 0.0061 0.0033 'International Tables Vol C Tables 4.2.6.8 and 6.1.1.4'
O O 0.0106 0.0060 'International Tables Vol C Tables 4.2.6.8 and 6.1.1.4'
S S 0.1246 0.1234 'International Tables Vol C Tables 4.2.6.8 and 6.1.1.4'

loop_
_geom_angle_atom_site_label_1
_geom_angle_atom_site_label_2
_geom_angle_atom_site_label_3
_geom_angle
O2 S1 O1 119.77(12)
O2 S1 C3 107.86(12)
O2 S1 C6 108.39(13)
O1 S1 C3 107.15(12)
O1 S1 C6 107.58(13)
C6 S1 C3 105.17(12)
C5 N1 C1 116.8(2)
C4 C3 S1 120.0(2)
C4 C3 C2 120.5(2)
C2 C3 S1 119.5(2)
C3 C4 H4 121.5
C3 C4 C5 117.0(3)
C5 C4 H4 121.5
N1 C1 H1 118.0
N1 C1 C2 124.0(3)
C2 C1 H1 118.0
C10 C9 C8 118.6(3)
C10 C9 C12 120.8(3)
C8 C9 C12 120.6(3)
C3 C2 H2 121.4
C1 C2 C3 117.3(3)
C1 C2 H2 121.4
C7 C6 S1 119.0(2)
C11 C6 S1 119.8(2)
C11 C6 C7 121.1(3)
N1 C5 C4 124.4(3)
N1 C5 H5 117.8
C4 C5 H5 117.8
C6 C7 H7 120.6
C8 C7 C6 118.8(3)
C8 C7 H7 120.6
C6 C11 H11 120.5
C10 C11 C6 118.9(3)
C10 C11 H11 120.5
C9 C10 H10 119.4
C11 C10 C9 121.3(3)
C11 C10 H10 119.4
C9 C8 H8 119.5
C7 C8 C9 121.1(3)
C7 C8 H8 119.5
C9 C12 H12A 109.5
C9 C12 H12B 109.5
C9 C12 H12C 109.5
H12A C12 H12B 109.5
H12A C12 H12C 109.5
H12B C12 H12C 109.5

loop_
_geom_bond_atom_site_label_1
_geom_bond_atom_site_label_2
_geom_bond_distance
S1 O2 1.437(2)
S1 O1 1.440(2)
S1 C3 1.779(3)
S1 C6 1.763(3)
N1 C1 1.341(4)
N1 C5 1.336(4)
C3 C4 1.383(4)
C3 C2 1.388(4)
C4 H4 0.9500
C4 C5 1.387(4)
C1 H1 0.9500
C1 C2 1.385(4)
C9 C10 1.392(4)
C9 C8 1.396(4)
C9 C12 1.512(4)
C2 H2 0.9500
C6 C7 1.393(4)
C6 C11 1.387(4)
C5 H5 0.9500
C7 H7 0.9500
C7 C8 1.386(4)
C11 H11 0.9500
C11 C10 1.386(4)
C10 H10 0.9500
C8 H8 0.9500
C12 H12A 0.9800
C12 H12B 0.9800
C12 H12C 0.9800
